data_4130887
loop_
_publ_author_name
'Kumar, Roopender'
'Linden, Anthony'
'Nevado, Cristina'

_publ_section_title
;
 Evidence for Direct Transmetalation of Au<sup>III</sup>-F with Boronic
 Acids.
;
_journal_issue 42
_journal_name_full 'Journal of the American Chemical Society'
_journal_page_first 13790
_journal_page_last 13793
_journal_paper_doi 10.1021/jacs.6b07763
_journal_volume 138
_journal_year 2016
_chemical_formula_moiety 'C26 H14 Au F10 N'
_chemical_formula_sum 'C26 H14 Au F10 N'
_chemical_formula_weight 727.35
_space_group_crystal_system monoclinic
_space_group_IT_number 14
_space_group_name_Hall '-P 2ybc'
_space_group_name_H-M_alt 'P 1 21/c 1'
_atom_sites_solution_hydrogens geom
_audit_creation_method SHELXL-2014/7
_cell_angle_alpha 90
_cell_angle_beta 93.3304(12)
_cell_angle_gamma 90
_cell_formula_units_Z 4
_cell_length_a 7.37190(10)
_cell_length_b 18.1864(2)
_cell_length_c 17.5332(2)
_cell_measurement_reflns_used 32639
_cell_measurement_temperature 160(2)
_cell_measurement_theta_max 31.5470
_cell_measurement_theta_min 2.5210
_cell_volume 2346.68(5)
_computing_cell_refinement 'CrysAlisPro, Version 1.171.38.41o (Rigaku Oxford Diffraction, 2015)'
_computing_data_collection 'CrysAlisPro, Version 1.171.38.41o (Rigaku Oxford Diffraction, 2015)'
_computing_data_reduction 'CrysAlisPro, Version 1.171.38.41o (Rigaku Oxford Diffraction, 2015)'
_computing_molecular_graphics 'ORTEPII (Johnson, 1976)'
_computing_publication_material 'SHELXL-2014 and PLATON (Spek, 2015)'
_computing_structure_refinement 'SHELXL-2014 (Sheldrick, 2015b)'
_computing_structure_solution 'SHELXT-2014 (Sheldrick, 2015a)'
_diffrn_ambient_temperature 160(2)
_diffrn_detector 'Atlas CCD camera on \k goniostat'
_diffrn_detector_area_resol_mean 10.3801
_diffrn_measured_fraction_theta_full 0.998
_diffrn_measured_fraction_theta_max 0.969
_diffrn_measurement_device_type 'Oxford Diffraction SuperNova, dual radiation diffractometer'
_diffrn_measurement_method '\w scans'
_diffrn_radiation_monochromator mirror
_diffrn_radiation_source 'SuperNova (Mo) X-ray Source'
_diffrn_radiation_type 'Mo K\a'
_diffrn_radiation_wavelength 0.71073
_diffrn_reflns_av_R_equivalents 0.0595
_diffrn_reflns_av_unetI/netI 0.0262
_diffrn_reflns_Laue_measured_fraction_full 0.998
_diffrn_reflns_Laue_measured_fraction_max 0.969
_diffrn_reflns_limit_h_max 10
_diffrn_reflns_limit_h_min -10
_diffrn_reflns_limit_k_max 26
_diffrn_reflns_limit_k_min -26
_diffrn_reflns_limit_l_max 25
_diffrn_reflns_limit_l_min -25
_diffrn_reflns_number 70201
_diffrn_reflns_point_group_measured_fraction_full 0.998
_diffrn_reflns_point_group_measured_fraction_max 0.969
_diffrn_reflns_theta_full 25.242
_diffrn_reflns_theta_max 31.752
_diffrn_reflns_theta_min 2.240
_exptl_absorpt_coefficient_mu 6.365
_exptl_absorpt_correction_T_max 0.06982
_exptl_absorpt_correction_T_min 0.04062
_exptl_absorpt_correction_type multi-scan
_exptl_absorpt_process_details
;
Spherical absorption correction
 using equivalent radius and absorption coefficient.
plus an empirical absorption correction using spherical harmonics, 
implemented in the SCALE3 ABSPACK scaling algorithm.
CrysAlisPro, Version 1.171.38.41o (Rigaku Oxford Diffraction, 2015)
;
_exptl_crystal_colour colourless
_exptl_crystal_density_diffrn 2.059
_exptl_crystal_description prism
_exptl_crystal_F_000 1384
_exptl_crystal_size_max 0.20
_exptl_crystal_size_mid 0.19
_exptl_crystal_size_min 0.09
_refine_diff_density_max 2.311
_refine_diff_density_min -1.519
_refine_diff_density_rms 0.165
_refine_ls_extinction_method none
_refine_ls_goodness_of_fit_ref 1.193
_refine_ls_hydrogen_treatment constr
_refine_ls_matrix_type full
_refine_ls_number_parameters 344
_refine_ls_number_reflns 7721
_refine_ls_number_restraints 0
_refine_ls_restrained_S_all 1.193
_refine_ls_R_factor_all 0.0421
_refine_ls_R_factor_gt 0.0379
_refine_ls_shift/su_max 0.003
_refine_ls_shift/su_mean 0.000
_refine_ls_structure_factor_coef Fsqd
_refine_ls_weighting_details 'w=1/[\s^2^(Fo^2^)+(0.0253P)^2^+8.5535P] where P=(Fo^2^+2Fc^2^)/3'
_refine_ls_weighting_scheme calc
_refine_ls_wR_factor_gt 0.0851
_refine_ls_wR_factor_ref 0.0869
_reflns_Friedel_coverage 0.000
_reflns_number_gt 7104
_reflns_number_total 7728
_reflns_threshold_expression 'I > 2\s(I)'
_cod_data_source_file ja6b07763_si_010.cif
_cod_data_source_block NV1612
_cod_original_cell_volume 2346.67(5)
_cod_original_sg_symbol_H-M 'P 21/c'
_cod_database_code 4130887
_shelx_shelxl_version_number 2014/7
_shelx_space_group_comment
;
The symmetry employed for this shelxl refinement is uniquely defined
by the following loop, which should always be used as a source of
symmetry information in preference to the above space-group names.
They are only intended as comments.
;
_oxdiff_exptl_absorpt_empirical_full_min 0.653
_oxdiff_exptl_absorpt_empirical_full_max 1.734
_oxdiff_exptl_absorpt_empirical_details
;
Empirical correction (ABSPACK) includes:
- Absorption correction using spherical harmonics
- Frame scaling
;

loop_
_space_group_symop_operation_xyz
'x, y, z'
'-x, y+1/2, -z+1/2'
'-x, -y, -z'
'x, -y-1/2, z-1/2'

loop_
_atom_site_label
_atom_site_type_symbol
_atom_site_fract_x
_atom_site_fract_y
_atom_site_fract_z
_atom_site_U_iso_or_equiv
_atom_site_adp_type
_atom_site_occupancy
_atom_site_site_symmetry_order
_atom_site_calc_flag
_atom_site_refinement_flags_posn
_atom_site_refinement_flags_adp
Au1 Au 0.28081(2) 0.65050(2) 0.45235(2) 0.02421(5) Uani 1 1 d . .
F1 F 0.1371(4) 0.42757(16) 0.62792(17) 0.0399(6) Uani 1 1 d . .
F2 F 0.7241(6) 0.7858(2) 0.2439(3) 0.0764(13) Uani 1 1 d . .
F3 F 0.7288(6) 0.7199(3) 0.1451(2) 0.0729(13) Uani 1 1 d . .
F4 F 0.8670(5) 0.6857(3) 0.2487(3) 0.0778(14) Uani 1 1 d . .
F5 F 0.0764(6) 0.6037(2) 0.1089(2) 0.0703(12) Uani 1 1 d . .
F6 F 0.2710(5) 0.5185(2) 0.1122(2) 0.0611(10) Uani 1 1 d . .
F7 F 0.0568(6) 0.5164(2) 0.1890(2) 0.0675(12) Uani 1 1 d . .
F8 F -0.0392(4) 0.76534(18) 0.4089(2) 0.0480(8) Uani 1 1 d . .
F9 F 0.2555(6) 0.99274(17) 0.4371(2) 0.0593(10) Uani 1 1 d . .
F10 F 0.5834(4) 0.77513(18) 0.4798(2) 0.0473(7) Uani 1 1 d . .
N1 N 0.2177(5) 0.6476(2) 0.5671(2) 0.0266(7) Uani 1 1 d . .
C1 C 0.1857(6) 0.7078(2) 0.6084(3) 0.0310(8) Uani 1 1 d . .
H1 H 0.1622 0.7532 0.5829 0.037 Uiso 1 1 calc R U
C2 C 0.1860(7) 0.7055(3) 0.6872(3) 0.0353(9) Uani 1 1 d . .
H2 H 0.1552 0.7476 0.7158 0.042 Uiso 1 1 calc R U
C3 C 0.2327(7) 0.6396(3) 0.7231(3) 0.0374(10) Uani 1 1 d . .
H3 H 0.2424 0.6377 0.7773 0.045 Uiso 1 1 calc R U
C4 C 0.2656(6) 0.5762(3) 0.6817(2) 0.0307(8) Uani 1 1 d . .
C5 C 0.2406(5) 0.5803(2) 0.6015(2) 0.0265(8) Uani 1 1 d . .
C6 C 0.3397(8) 0.5111(3) 0.7253(3) 0.0409(11) Uani 1 1 d . .
H61 H 0.2405 0.4856 0.7491 0.061 Uiso 1 1 calc R U
H62 H 0.4297 0.5276 0.7650 0.061 Uiso 1 1 calc R U
H63 H 0.3976 0.4775 0.6904 0.061 Uiso 1 1 calc R U
C7 C 0.2446(5) 0.5198(2) 0.5454(2) 0.0263(8) Uani 1 1 d . .
C8 C 0.2802(5) 0.5385(2) 0.4692(2) 0.0266(8) Uani 1 1 d . .
C9 C 0.2939(6) 0.4831(2) 0.4162(3) 0.0308(8) Uani 1 1 d . .
H9 H 0.3238 0.4953 0.3658 0.037 Uiso 1 1 calc R U
C10 C 0.2651(6) 0.4094(2) 0.4348(3) 0.0334(9) Uani 1 1 d . .
H10 H 0.2793 0.3719 0.3979 0.040 Uiso 1 1 calc R U
C11 C 0.2157(6) 0.3916(3) 0.5074(3) 0.0343(9) Uani 1 1 d . .
H11 H 0.1910 0.3420 0.5204 0.041 Uiso 1 1 calc R U
C12 C 0.2030(6) 0.4464(3) 0.5602(3) 0.0311(8) Uani 1 1 d . .
C13 C 0.3479(6) 0.6471(2) 0.3435(2) 0.0261(7) Uani 1 1 d . .
C14 C 0.5046(6) 0.6822(2) 0.3189(2) 0.0281(8) Uani 1 1 d . .
H14 H 0.5807 0.7091 0.3545 0.034 Uiso 1 1 calc R U
C15 C 0.5490(6) 0.6775(3) 0.2429(2) 0.0297(8) Uani 1 1 d . .
C16 C 0.4448(6) 0.6377(2) 0.1896(3) 0.0315(9) Uani 1 1 d . .
H16 H 0.4778 0.6342 0.1381 0.038 Uiso 1 1 calc R U
C17 C 0.2903(6) 0.6030(2) 0.2135(2) 0.0296(8) Uani 1 1 d . .
C18 C 0.2410(6) 0.6084(2) 0.2890(2) 0.0278(8) Uani 1 1 d . .
H18 H 0.1327 0.5852 0.3034 0.033 Uiso 1 1 calc R U
C19 C 0.7166(7) 0.7163(3) 0.2193(3) 0.0388(10) Uani 1 1 d . .
C20 C 0.1734(7) 0.5604(3) 0.1566(3) 0.0399(11) Uani 1 1 d . .
C21 C 0.2732(6) 0.7643(2) 0.4438(2) 0.0296(8) Uani 1 1 d . .
C22 C 0.1157(7) 0.8037(3) 0.4250(3) 0.0344(9) Uani 1 1 d . .
C23 C 0.1032(8) 0.8799(3) 0.4224(3) 0.0406(11) Uani 1 1 d . .
H23 H -0.0087 0.9042 0.4102 0.049 Uiso 1 1 calc R U
C24 C 0.2614(9) 0.9181(3) 0.4386(3) 0.0447(13) Uani 1 1 d . .
C25 C 0.4252(9) 0.8848(3) 0.4577(3) 0.0438(12) Uani 1 1 d . .
H25 H 0.5332 0.9122 0.4689 0.053 Uiso 1 1 calc R U
C26 C 0.4224(7) 0.8086(3) 0.4595(3) 0.0355(9) Uani 1 1 d . .

loop_
_atom_site_aniso_label
_atom_site_aniso_U_11
_atom_site_aniso_U_22
_atom_site_aniso_U_33
_atom_site_aniso_U_23
_atom_site_aniso_U_13
_atom_site_aniso_U_12
Au1 0.02498(8) 0.02342(8) 0.02416(8) 0.00089(5) 0.00067(5) -0.00010(5)
F1 0.0395(15) 0.0385(15) 0.0425(15) 0.0120(12) 0.0103(12) -0.0030(12)
F2 0.074(3) 0.053(2) 0.105(3) -0.006(2) 0.034(2) -0.027(2)
F3 0.066(2) 0.111(4) 0.0426(19) 0.012(2) 0.0098(17) -0.042(2)
F4 0.0313(17) 0.095(3) 0.107(3) 0.053(3) 0.0017(19) -0.0067(19)
F5 0.081(3) 0.068(3) 0.057(2) -0.0037(19) -0.035(2) -0.001(2)
F6 0.064(2) 0.065(2) 0.055(2) -0.0307(18) 0.0115(17) -0.0094(18)
F7 0.074(2) 0.087(3) 0.0431(18) -0.0175(18) 0.0101(17) -0.050(2)
F8 0.0339(15) 0.0436(17) 0.065(2) 0.0088(15) -0.0059(14) 0.0015(13)
F9 0.096(3) 0.0245(14) 0.056(2) 0.0046(14) -0.0066(19) 0.0052(16)
F10 0.0343(15) 0.0416(16) 0.065(2) -0.0062(15) -0.0093(14) -0.0022(13)
N1 0.0252(16) 0.0284(17) 0.0260(15) 0.0023(13) -0.0009(12) 0.0005(13)
C1 0.033(2) 0.027(2) 0.033(2) 0.0014(16) 0.0047(17) 0.0011(16)
C2 0.039(2) 0.035(2) 0.032(2) -0.0089(18) 0.0057(18) 0.0010(19)
C3 0.041(3) 0.042(3) 0.029(2) -0.0005(18) 0.0069(18) 0.005(2)
C4 0.0286(19) 0.035(2) 0.0287(19) 0.0049(17) 0.0035(15) 0.0049(17)
C5 0.0227(17) 0.0297(19) 0.0276(18) 0.0045(15) 0.0055(14) 0.0017(15)
C6 0.048(3) 0.043(3) 0.032(2) 0.008(2) 0.003(2) 0.012(2)
C7 0.0236(17) 0.0252(18) 0.0302(19) 0.0031(15) 0.0013(14) 0.0014(14)
C8 0.0220(17) 0.030(2) 0.0283(18) 0.0000(15) 0.0010(14) -0.0002(14)
C9 0.031(2) 0.030(2) 0.032(2) 0.0002(16) 0.0029(16) 0.0004(16)
C10 0.032(2) 0.0251(19) 0.042(2) -0.0069(17) -0.0011(18) 0.0005(16)
C11 0.031(2) 0.0251(19) 0.047(3) 0.0047(18) -0.0018(18) -0.0031(16)
C12 0.0253(18) 0.032(2) 0.036(2) 0.0100(17) 0.0031(16) -0.0008(16)
C13 0.0259(18) 0.0206(16) 0.0315(19) 0.0029(15) -0.0011(15) 0.0025(14)
C14 0.0261(18) 0.0284(19) 0.0296(19) 0.0026(16) 0.0003(15) 0.0001(15)
C15 0.0266(19) 0.033(2) 0.0302(19) 0.0078(16) 0.0039(15) 0.0001(16)
C16 0.032(2) 0.033(2) 0.030(2) 0.0018(16) 0.0045(16) 0.0021(17)
C17 0.031(2) 0.031(2) 0.0267(19) -0.0010(16) 0.0001(15) -0.0013(16)
C18 0.0283(19) 0.0271(19) 0.0279(19) 0.0015(15) 0.0020(15) -0.0015(15)
C19 0.033(2) 0.044(3) 0.040(2) 0.012(2) 0.0049(19) -0.005(2)
C20 0.046(3) 0.044(3) 0.030(2) -0.0076(19) 0.0004(19) -0.007(2)
C21 0.035(2) 0.030(2) 0.0244(18) 0.0000(15) 0.0038(15) -0.0015(16)
C22 0.041(2) 0.031(2) 0.031(2) 0.0043(17) 0.0024(18) 0.0011(18)
C23 0.055(3) 0.033(2) 0.035(2) 0.0082(19) 0.004(2) 0.012(2)
C24 0.076(4) 0.024(2) 0.033(2) 0.0024(18) 0.002(2) 0.001(2)
C25 0.061(3) 0.030(2) 0.040(3) -0.002(2) 0.003(2) -0.011(2)
C26 0.040(2) 0.032(2) 0.034(2) -0.0011(18) 0.0007(18) -0.0024(19)

loop_
_atom_type_symbol
_atom_type_description
_atom_type_scat_dispersion_real
_atom_type_scat_dispersion_imag
_atom_type_scat_source
C C 0.0033 0.0016 'International Tables Vol C Tables 4.2.6.8 and 6.1.1.4'
H H 0.0000 0.0000 'International Tables Vol C Tables 4.2.6.8 and 6.1.1.4'
Au Au -2.0133 8.8022 'International Tables Vol C Tables 4.2.6.8 and 6.1.1.4'
F F 0.0171 0.0103 'International Tables Vol C Tables 4.2.6.8 and 6.1.1.4'
N N 0.0061 0.0033 'International Tables Vol C Tables 4.2.6.8 and 6.1.1.4'

loop_
_geom_angle_atom_site_label_1
_geom_angle_atom_site_label_2
_geom_angle_atom_site_label_3
_geom_angle
C13 Au1 C8 96.23(16)
C13 Au1 C21 88.24(16)
C8 Au1 C21 175.49(16)
C13 Au1 N1 176.48(15)
C8 Au1 N1 80.52(15)
C21 Au1 N1 95.02(15)
C1 N1 C5 120.8(4)
C1 N1 Au1 123.8(3)
C5 N1 Au1 114.6(3)
N1 C1 C2 121.7(4)
N1 C1 H1 119.1
C2 C1 H1 119.1
C1 C2 C3 117.7(4)
C1 C2 H2 121.1
C3 C2 H2 121.1
C2 C3 C4 121.7(4)
C2 C3 H3 119.2
C4 C3 H3 119.2
C3 C4 C5 117.4(4)
C3 C4 C6 117.3(4)
C5 C4 C6 125.1(4)
N1 C5 C4 119.5(4)
N1 C5 C7 112.2(3)
C4 C5 C7 128.2(4)
C4 C6 H61 109.5
C4 C6 H62 109.5
H61 C6 H62 109.5
C4 C6 H63 109.5
H61 C6 H63 109.5
H62 C6 H63 109.5
C12 C7 C8 117.3(4)
C12 C7 C5 125.1(4)
C8 C7 C5 117.5(4)
C9 C8 C7 119.0(4)
C9 C8 Au1 128.8(3)
C7 C8 Au1 112.0(3)
C8 C9 C10 121.7(4)
C8 C9 H9 119.1
C10 C9 H9 119.1
C11 C10 C9 119.4(4)
C11 C10 H10 120.3
C9 C10 H10 120.3
C12 C11 C10 119.0(4)
C12 C11 H11 120.5
C10 C11 H11 120.5
F1 C12 C11 116.8(4)
F1 C12 C7 119.9(4)
C11 C12 C7 123.1(4)
C18 C13 C14 117.4(4)
C18 C13 Au1 120.6(3)
C14 C13 Au1 122.0(3)
C15 C14 C13 120.5(4)
C15 C14 H14 119.7
C13 C14 H14 119.7
C16 C15 C14 121.8(4)
C16 C15 C19 119.6(4)
C14 C15 C19 118.6(4)
C15 C16 C17 117.9(4)
C15 C16 H16 121.0
C17 C16 H16 121.0
C16 C17 C18 121.2(4)
C16 C17 C20 119.0(4)
C18 C17 C20 119.8(4)
C13 C18 C17 121.2(4)
C13 C18 H18 119.4
C17 C18 H18 119.4
F3 C19 F4 107.8(5)
F3 C19 F2 105.6(5)
F4 C19 F2 104.7(5)
F3 C19 C15 113.7(4)
F4 C19 C15 112.4(4)
F2 C19 C15 112.0(4)
F7 C20 F5 106.8(5)
F7 C20 F6 106.9(5)
F5 C20 F6 105.1(4)
F7 C20 C17 113.0(4)
F5 C20 C17 112.4(4)
F6 C20 C17 112.1(4)
C26 C21 C22 113.2(4)
C26 C21 Au1 123.4(3)
C22 C21 Au1 123.4(3)
F8 C22 C21 117.9(4)
F8 C22 C23 117.0(5)
C21 C22 C23 125.1(5)
C24 C23 C22 116.4(5)
C24 C23 H23 121.8
C22 C23 H23 121.8
F9 C24 C23 118.4(5)
F9 C24 C25 118.1(5)
C23 C24 C25 123.5(5)
C24 C25 C26 115.6(5)
C24 C25 H25 122.2
C26 C25 H25 122.2
F10 C26 C21 117.7(4)
F10 C26 C25 116.0(5)
C21 C26 C25 126.3(5)

loop_
_geom_bond_atom_site_label_1
_geom_bond_atom_site_label_2
_geom_bond_distance
Au1 C13 2.000(4)
Au1 C8 2.059(4)
Au1 C21 2.076(5)
Au1 N1 2.091(4)
F1 C12 1.353(5)
F2 C19 1.335(7)
F3 C19 1.310(6)
F4 C19 1.319(6)
F5 C20 1.328(7)
F6 C20 1.330(6)
F7 C20 1.326(6)
F8 C22 1.353(6)
F9 C24 1.359(6)
F10 C26 1.363(6)
N1 C1 1.341(6)
N1 C5 1.372(5)
C1 C2 1.382(6)
C1 H1 0.9500
C2 C3 1.388(7)
C2 H2 0.9500
C3 C4 1.392(7)
C3 H3 0.9500
C4 C5 1.408(6)
C4 C6 1.495(6)
C5 C7 1.477(6)
C6 H61 0.9800
C6 H62 0.9800
C6 H63 0.9800
C7 C12 1.397(6)
C7 C8 1.419(6)
C8 C9 1.377(6)
C9 C10 1.400(6)
C9 H9 0.9500
C10 C11 1.381(7)
C10 H10 0.9500
C11 C12 1.368(7)
C11 H11 0.9500
C13 C18 1.394(6)
C13 C14 1.409(6)
C14 C15 1.394(6)
C14 H14 0.9500
C15 C16 1.380(7)
C15 C19 1.502(6)
C16 C17 1.388(6)
C16 H16 0.9500
C17 C18 1.395(6)
C17 C20 1.496(6)
C18 H18 0.9500
C21 C26 1.377(6)
C21 C22 1.387(6)
C22 C23 1.389(7)
C23 C24 1.373(8)
C23 H23 0.9500
C24 C25 1.374(8)
C25 C26 1.387(7)
C25 H25 0.9500

loop_
_geom_torsion_atom_site_label_1
_geom_torsion_atom_site_label_2
_geom_torsion_atom_site_label_3
_geom_torsion_atom_site_label_4
_geom_torsion
C5 N1 C1 C2 4.2(7)
Au1 N1 C1 C2 -164.8(3)
N1 C1 C2 C3 4.2(7)
C1 C2 C3 C4 -4.6(8)
C2 C3 C4 C5 -3.2(7)
C2 C3 C4 C6 171.7(5)
C1 N1 C5 C4 -12.3(6)
Au1 N1 C5 C4 157.7(3)
C1 N1 C5 C7 170.8(4)
Au1 N1 C5 C7 -19.3(4)
C3 C4 C5 N1 11.6(6)
C6 C4 C5 N1 -163.0(4)
C3 C4 C5 C7 -172.0(4)
C6 C4 C5 C7 13.5(7)
N1 C5 C7 C12 -156.5(4)
C4 C5 C7 C12 26.9(7)
N1 C5 C7 C8 18.6(5)
C4 C5 C7 C8 -158.1(4)
C12 C7 C8 C9 -7.7(6)
C5 C7 C8 C9 176.8(4)
C12 C7 C8 Au1 166.9(3)
C5 C7 C8 Au1 -8.5(5)
C7 C8 C9 C10 3.1(7)
Au1 C8 C9 C10 -170.6(3)
C8 C9 C10 C11 2.2(7)
C9 C10 C11 C12 -2.5(7)
C10 C11 C12 F1 173.6(4)
C10 C11 C12 C7 -2.6(7)
C8 C7 C12 F1 -168.4(4)
C5 C7 C12 F1 6.7(6)
C8 C7 C12 C11 7.7(6)
C5 C7 C12 C11 -177.2(4)
C18 C13 C14 C15 -0.1(6)
Au1 C13 C14 C15 178.9(3)
C13 C14 C15 C16 -1.4(7)
C13 C14 C15 C19 179.5(4)
C14 C15 C16 C17 1.3(7)
C19 C15 C16 C17 -179.6(4)
C15 C16 C17 C18 0.2(7)
C15 C16 C17 C20 179.1(4)
C14 C13 C18 C17 1.7(6)
Au1 C13 C18 C17 -177.4(3)
C16 C17 C18 C13 -1.8(7)
C20 C17 C18 C13 179.4(4)
C16 C15 C19 F3 12.5(7)
C14 C15 C19 F3 -168.3(5)
C16 C15 C19 F4 -110.2(6)
C14 C15 C19 F4 68.9(6)
C16 C15 C19 F2 132.2(5)
C14 C15 C19 F2 -48.7(6)
C16 C17 C20 F7 165.1(5)
C18 C17 C20 F7 -16.0(7)
C16 C17 C20 F5 -73.9(6)
C18 C17 C20 F5 105.0(5)
C16 C17 C20 F6 44.2(6)
C18 C17 C20 F6 -136.9(5)
C26 C21 C22 F8 -179.7(4)
Au1 C21 C22 F8 -2.3(6)
C26 C21 C22 C23 -0.8(7)
Au1 C21 C22 C23 176.6(4)
F8 C22 C23 C24 -179.8(4)
C21 C22 C23 C24 1.3(7)
C22 C23 C24 F9 -179.8(4)
C22 C23 C24 C25 -1.0(8)
F9 C24 C25 C26 179.0(5)
C23 C24 C25 C26 0.2(8)
C22 C21 C26 F10 179.0(4)
Au1 C21 C26 F10 1.6(6)
C22 C21 C26 C25 0.0(7)
Au1 C21 C26 C25 -177.4(4)
C24 C25 C26 F10 -178.7(4)
C24 C25 C26 C21 0.3(8)
